data_4514394
loop_
_publ_author_name
'Yuan, Hongmei'
'Brennessel, William W.'
'Jones, William D.'

_publ_section_title
;
 Effect of Carboxylate Ligands on Alkane Dehydrogenation with (dmPhebox)Ir
 Complexes
;
_journal_issue 3
_journal_name_full 'ACS Catalysis'
_journal_page_first 2326
_journal_paper_doi 10.1021/acscatal.7b04057
_journal_volume 8
_journal_year 2018
_chemical_formula_moiety 'C24 H33 Ir N2 O6'
_chemical_formula_sum 'C24 H33 Ir N2 O6'
_chemical_formula_weight 637.72
_chemical_name_common jonhy07
_chemical_name_systematic M(e2PheBox)Ir(O2CEt)2
_space_group_crystal_system monoclinic
_space_group_IT_number 14
_space_group_name_Hall '-P 2yn'
_space_group_name_H-M_alt 'P 1 21/n 1'
_symmetry_space_group_name_Hall '-P 2yn'
_symmetry_space_group_name_H-M 'P 1 21/n 1'
_atom_sites_solution_hydrogens geom
_atom_sites_solution_primary direct
_atom_sites_solution_secondary difmap
_audit_creation_method SHELXL-2016/6
_cell_angle_alpha 90
_cell_angle_beta 113.7260(10)
_cell_angle_gamma 90
_cell_formula_units_Z 12
_cell_length_a 14.1793(11)
_cell_length_b 34.531(3)
_cell_length_c 16.0684(12)
_cell_measurement_reflns_used 3929
_cell_measurement_temperature 100.0(5)
_cell_measurement_theta_max 31.03
_cell_measurement_theta_min 2.54
_cell_volume 7202.5(10)
_computing_cell_refinement 'SAINT (Bruker, 2013)'
_computing_data_collection 'APEX3 (Bruker, 2016)'
_computing_data_reduction 'SAINT (Bruker, 2013)'
_computing_molecular_graphics 'SHELXTL (Sheldrick, 2008)'
_computing_publication_material 'SHELXTL (Sheldrick, 2008)'
_computing_structure_refinement 'SHELXL-2016/6 (Sheldrick, 2016b)'
_computing_structure_solution 'SHELXT-2014/5 (Sheldrick, 2014)'
_diffrn_ambient_temperature 100.0(5)
_diffrn_measured_fraction_theta_full 1.000
_diffrn_measured_fraction_theta_max 0.998
_diffrn_measurement_device_type 'Bruker SMART APEX II CCD platform'
_diffrn_measurement_method '\w scans'
_diffrn_radiation_type MoK\a
_diffrn_radiation_wavelength 0.71073
_diffrn_reflns_av_R_equivalents 0.1129
_diffrn_reflns_av_unetI/netI 0.0712
_diffrn_reflns_Laue_measured_fraction_full 1.000
_diffrn_reflns_Laue_measured_fraction_max 0.998
_diffrn_reflns_limit_h_max 20
_diffrn_reflns_limit_h_min -20
_diffrn_reflns_limit_k_max 50
_diffrn_reflns_limit_k_min -50
_diffrn_reflns_limit_l_max 23
_diffrn_reflns_limit_l_min -23
_diffrn_reflns_number 224861
_diffrn_reflns_point_group_measured_fraction_full 1.000
_diffrn_reflns_point_group_measured_fraction_max 0.998
_diffrn_reflns_theta_full 31.506
_diffrn_reflns_theta_max 31.555
_diffrn_reflns_theta_min 1.179
_diffrn_source 'fine-focus sealed tube'
_exptl_absorpt_coefficient_mu 5.603
_exptl_absorpt_correction_T_max 0.1199
_exptl_absorpt_correction_T_min 0.0663
_exptl_absorpt_correction_type multi-scan
_exptl_absorpt_process_details 'SADABS (Sheldrick, 2016a)'
_exptl_crystal_colour orange
_exptl_crystal_density_diffrn 1.764
_exptl_crystal_description block
_exptl_crystal_F_000 3792
_exptl_crystal_size_max 0.40
_exptl_crystal_size_mid 0.40
_exptl_crystal_size_min 0.32
_refine_diff_density_max 2.007
_refine_diff_density_min -2.685
_refine_diff_density_rms 0.182
_refine_ls_extinction_method none
_refine_ls_goodness_of_fit_ref 1.016
_refine_ls_hydrogen_treatment constr
_refine_ls_matrix_type full
_refine_ls_number_parameters 916
_refine_ls_number_reflns 24060
_refine_ls_number_restraints 0
_refine_ls_restrained_S_all 1.016
_refine_ls_R_factor_all 0.0831
_refine_ls_R_factor_gt 0.0428
_refine_ls_shift/su_max 0.003
_refine_ls_shift/su_mean 0.000
_refine_ls_structure_factor_coef Fsqd
_refine_ls_weighting_details 'w=1/[\s^2^(Fo^2^)+(0.0284P)^2^+3.5669P] where P=(Fo^2^+2Fc^2^)/3'
_refine_ls_weighting_scheme calc
_refine_ls_wR_factor_gt 0.0828
_refine_ls_wR_factor_ref 0.0956
_reflns_Friedel_coverage 0.000
_reflns_number_gt 15730
_reflns_number_total 24060
_reflns_threshold_expression 'I > 2\s(I)'
_cod_data_source_file cs7b04057_si_002.cif
_cod_data_source_block 1b
_cod_depositor_comments 'Adding full bibliography for 4514394--4514397.cif.'
_cod_original_cell_volume 7202.6(9)
_cod_database_code 4514394
_shelx_shelxl_version_number 2016/6
_shelx_space_group_comment
; 
The symmetry employed for this shelxl refinement is uniquely defined 
by the following loop, which should always be used as a source of 
symmetry information in preference to the above space-group names. 
They are only intended as comments. 
;
_shelx_estimated_absorpt_t_min 0.213
_shelx_estimated_absorpt_t_max 0.267

loop_
_space_group_symop_operation_xyz
'x, y, z'
'-x+1/2, y+1/2, -z+1/2'
'-x, -y, -z'
'x-1/2, -y-1/2, z-1/2'

loop_
_atom_site_label
_atom_site_type_symbol
_atom_site_fract_x
_atom_site_fract_y
_atom_site_fract_z
_atom_site_U_iso_or_equiv
_atom_site_adp_type
_atom_site_occupancy
_atom_site_site_symmetry_order
_atom_site_calc_flag
_atom_site_refinement_flags_posn
_atom_site_refinement_flags_adp
Ir1 Ir 0.19249(2) 0.75411(2) 0.42967(2) 0.01999(4) Uani 1 1 d . .
O1 O 0.0388(3) 0.76350(9) 0.3515(2) 0.0240(7) Uani 1 1 d . .
O2 O 0.1362(3) 0.78735(9) 0.2898(2) 0.0244(7) Uani 1 1 d . .
O3 O 0.3488(3) 0.74869(9) 0.5021(2) 0.0242(7) Uani 1 1 d . .
O4 O 0.3774(3) 0.78493(11) 0.4000(3) 0.0367(9) Uani 1 1 d . .
O5 O 0.1788(3) 0.81355(9) 0.6463(2) 0.0230(7) Uani 1 1 d . .
O6 O 0.1923(3) 0.63561(9) 0.4154(2) 0.0278(8) Uani 1 1 d . .
N1 N 0.1878(3) 0.79839(10) 0.5134(3) 0.0200(8) Uani 1 1 d . .
N2 N 0.1929(3) 0.69867(11) 0.3839(3) 0.0220(8) Uani 1 1 d . .
C1 C 0.0470(4) 0.78195(13) 0.2855(3) 0.0221(10) Uani 1 1 d . .
C2 C -0.0476(4) 0.79732(15) 0.2103(3) 0.0287(11) Uani 1 1 d . .
H2A H -0.096959 0.805930 0.235979 0.034 Uiso 1 1 calc R U
H2B H -0.080616 0.776120 0.166787 0.034 Uiso 1 1 calc R U
C3 C -0.0261(5) 0.83116(16) 0.1589(4) 0.0387(14) Uani 1 1 d . .
H3A H -0.090090 0.838738 0.108201 0.058 Uiso 1 1 calc R U
H3B H 0.024839 0.823225 0.135314 0.058 Uiso 1 1 calc R U
H3C H 0.000729 0.853164 0.200241 0.058 Uiso 1 1 calc R U
C4 C 0.4085(4) 0.76472(14) 0.4689(4) 0.0282(11) Uani 1 1 d . .
C5 C 0.5218(4) 0.75651(15) 0.5216(4) 0.0350(13) Uani 1 1 d . .
H5A H 0.532934 0.746253 0.582423 0.042 Uiso 1 1 calc R U
H5B H 0.561280 0.780904 0.530259 0.042 Uiso 1 1 calc R U
C6 C 0.5606(5) 0.72749(17) 0.4723(4) 0.0445(15) Uani 1 1 d . .
H6A H 0.634603 0.723374 0.506729 0.067 Uiso 1 1 calc R U
H6B H 0.548282 0.737388 0.411665 0.067 Uiso 1 1 calc R U
H6C H 0.524023 0.702888 0.466599 0.067 Uiso 1 1 calc R U
C7 C 0.1820(4) 0.72501(13) 0.5279(3) 0.0206(9) Uani 1 1 d . .
C8 C 0.1745(4) 0.74489(13) 0.6007(3) 0.0205(9) Uani 1 1 d . .
C9 C 0.1602(4) 0.72384(13) 0.6699(3) 0.0216(9) Uani 1 1 d . .
C10 C 0.1578(4) 0.68351(13) 0.6637(3) 0.0219(10) Uani 1 1 d . .
H10 H 0.148617 0.669126 0.710325 0.026 Uiso 1 1 calc R U
C11 C 0.1681(4) 0.66303(13) 0.5924(3) 0.0220(10) Uani 1 1 d . .
C12 C 0.1798(4) 0.68452(13) 0.5230(3) 0.0225(10) Uani 1 1 d . .
C13 C 0.1454(4) 0.74362(14) 0.7476(3) 0.0260(10) Uani 1 1 d . .
H13A H 0.140744 0.724050 0.790013 0.039 Uiso 1 1 calc R U
H13B H 0.081755 0.758883 0.723851 0.039 Uiso 1 1 calc R U
H13C H 0.204007 0.760745 0.779481 0.039 Uiso 1 1 calc R U
C14 C 0.1620(4) 0.61944(13) 0.5886(3) 0.0256(10) Uani 1 1 d . .
H14A H 0.150648 0.609753 0.641166 0.038 Uiso 1 1 calc R U
H14B H 0.226652 0.608858 0.589759 0.038 Uiso 1 1 calc R U
H14C H 0.104775 0.611387 0.532501 0.038 Uiso 1 1 calc R U
C15 C 0.1797(4) 0.78634(13) 0.5866(3) 0.0203(9) Uani 1 1 d . .
C16 C 0.1742(4) 0.85050(13) 0.5997(3) 0.0245(10) Uani 1 1 d . .
H16A H 0.223731 0.869257 0.641136 0.029 Uiso 1 1 calc R U
H16B H 0.104093 0.861711 0.578008 0.029 Uiso 1 1 calc R U
C17 C 0.2024(4) 0.84100(12) 0.5192(3) 0.0205(9) Uani 1 1 d . .
C18 C 0.1344(4) 0.86066(13) 0.4319(3) 0.0265(11) Uani 1 1 d . .
H18A H 0.154696 0.852518 0.382973 0.040 Uiso 1 1 calc R U
H18B H 0.141919 0.888804 0.439526 0.040 Uiso 1 1 calc R U
H18C H 0.062447 0.853449 0.416259 0.040 Uiso 1 1 calc R U
C19 C 0.3157(4) 0.84938(14) 0.5411(4) 0.0268(11) Uani 1 1 d . .
H19A H 0.332989 0.839864 0.491543 0.040 Uiso 1 1 calc R U
H19B H 0.358883 0.836282 0.597806 0.040 Uiso 1 1 calc R U
H19C H 0.327814 0.877360 0.548091 0.040 Uiso 1 1 calc R U
C20 C 0.1885(4) 0.67262(13) 0.4399(3) 0.0241(10) Uani 1 1 d . .
C21 C 0.2132(5) 0.63750(14) 0.3330(4) 0.0325(12) Uani 1 1 d . .
H21A H 0.167017 0.619763 0.285786 0.039 Uiso 1 1 calc R U
H21B H 0.285517 0.630206 0.346916 0.039 Uiso 1 1 calc R U
C22 C 0.1931(4) 0.67977(13) 0.3006(3) 0.0248(10) Uani 1 1 d . .
C23 C 0.0870(5) 0.68444(16) 0.2249(4) 0.0369(13) Uani 1 1 d . .
H23A H 0.071195 0.712054 0.213339 0.055 Uiso 1 1 calc R U
H23B H 0.035655 0.672232 0.242805 0.055 Uiso 1 1 calc R U
H23C H 0.085632 0.672063 0.169505 0.055 Uiso 1 1 calc R U
C24 C 0.2755(5) 0.69699(17) 0.2749(4) 0.0443(16) Uani 1 1 d . .
H24A H 0.261231 0.724551 0.260958 0.066 Uiso 1 1 calc R U
H24B H 0.276103 0.683544 0.221417 0.066 Uiso 1 1 calc R U
H24C H 0.342835 0.694069 0.325742 0.066 Uiso 1 1 calc R U
Ir2 Ir 0.36250(2) 0.91787(2) 0.09587(2) 0.01900(4) Uani 1 1 d . .
O7 O 0.5159(2) 0.93106(9) 0.1738(2) 0.0224(7) Uani 1 1 d . .
O8 O 0.4096(3) 0.95436(9) 0.2301(2) 0.0242(7) Uani 1 1 d . .
O9 O 0.2108(2) 0.90558(9) 0.0270(2) 0.0218(7) Uani 1 1 d . .
O10 O 0.1666(3) 0.94253(10) 0.1210(2) 0.0303(8) Uani 1 1 d . .
O11 O 0.3567(3) 0.97327(9) -0.1328(2) 0.0243(7) Uani 1 1 d . .
O12 O 0.3797(3) 0.79978(9) 0.1253(2) 0.0276(8) Uani 1 1 d . .
N3 N 0.3555(3) 0.96041(10) 0.0036(3) 0.0197(8) Uani 1 1 d . .
N4 N 0.3722(3) 0.86349(11) 0.1496(3) 0.0219(8) Uani 1 1 d . .
C25 C 0.5004(4) 0.95110(13) 0.2357(3) 0.0223(10) Uani 1 1 d . .
C26 C 0.5925(4) 0.96717(14) 0.3132(3) 0.0262(10) Uani 1 1 d . .
H26A H 0.619172 0.947365 0.361680 0.031 Uiso 1 1 calc R U
H26B H 0.647461 0.972819 0.291716 0.031 Uiso 1 1 calc R U
C27 C 0.5682(5) 1.00344(16) 0.3522(4) 0.0394(14) Uani 1 1 d . .
H27A H 0.631273 1.013518 0.400126 0.059 Uiso 1 1 calc R U
H27B H 0.517686 0.997584 0.377866 0.059 Uiso 1 1 calc R U
H27C H 0.539605 1.022873 0.304089 0.059 Uiso 1 1 calc R U
C28 C 0.1447(4) 0.91940(14) 0.0578(3) 0.0231(9) Uani 1 1 d . .
C29 C 0.0377(4) 0.90258(16) 0.0084(4) 0.0291(11) Uani 1 1 d . .
H29A H 0.019524 0.903423 -0.057842 0.035 Uiso 1 1 calc R U
H29B H 0.038501 0.875075 0.026099 0.035 Uiso 1 1 calc R U
C30 C -0.0435(4) 0.92366(17) 0.0284(4) 0.0415(14) Uani 1 1 d . .
H30A H -0.110280 0.911009 -0.003704 0.062 Uiso 1 1 calc R U
H30B H -0.047470 0.950575 0.007881 0.062 Uiso 1 1 calc R U
H30C H -0.025740 0.923153 0.093943 0.062 Uiso 1 1 calc R U
C31 C 0.3802(4) 0.88763(13) 0.0029(3) 0.0213(10) Uani 1 1 d . .
C32 C 0.3848(4) 0.90644(13) -0.0730(3) 0.0217(9) Uani 1 1 d . .
C33 C 0.4015(4) 0.88432(13) -0.1398(3) 0.0228(10) Uani 1 1 d . .
C34 C 0.4084(4) 0.84394(13) -0.1281(3) 0.0235(10) Uani 1 1 d . .
H34 H 0.418486 0.828737 -0.173137 0.028 Uiso 1 1 calc R U
C35 C 0.4015(4) 0.82502(13) -0.0549(3) 0.0235(10) Uani 1 1 d . .
C36 C 0.3892(4) 0.84735(13) 0.0135(3) 0.0214(10) Uani 1 1 d . .
C37 C 0.4121(4) 0.90304(15) -0.2206(3) 0.0292(11) Uani 1 1 d . .
H37A H 0.412143 0.882962 -0.263737 0.044 Uiso 1 1 calc R U
H37B H 0.476898 0.917561 -0.200077 0.044 Uiso 1 1 calc R U
H37C H 0.354193 0.920718 -0.250489 0.044 Uiso 1 1 calc R U
C38 C 0.4061(4) 0.78139(13) -0.0489(3) 0.0266(11) Uani 1 1 d . .
H38A H 0.427281 0.771040 -0.095543 0.040 Uiso 1 1 calc R U
H38B H 0.337894 0.771224 -0.058691 0.040 Uiso 1 1 calc R U
H38C H 0.455999 0.773574 0.011356 0.040 Uiso 1 1 calc R U
C39 C 0.3667(4) 0.94735(13) -0.0670(3) 0.0202(9) Uani 1 1 d . .
C40 C 0.3489(4) 1.01083(14) -0.0943(4) 0.0289(11) Uani 1 1 d . .
H40A H 0.295485 1.027056 -0.140085 0.035 Uiso 1 1 calc R U
H40B H 0.415538 1.024731 -0.072783 0.035 Uiso 1 1 calc R U
C41 C 0.3191(4) 1.00154(13) -0.0143(3) 0.0222(10) Uani 1 1 d . .
C42 C 0.3730(4) 1.02685(13) 0.0684(4) 0.0282(11) Uani 1 1 d . .
H42A H 0.352896 1.018754 0.117444 0.042 Uiso 1 1 calc R U
H42B H 0.353206 1.053941 0.052736 0.042 Uiso 1 1 calc R U
H42C H 0.447766 1.024223 0.088620 0.042 Uiso 1 1 calc R U
C43 C 0.2033(4) 1.00174(15) -0.0440(4) 0.0332(13) Uani 1 1 d . .
H43A H 0.186351 0.993253 0.006523 0.050 Uiso 1 1 calc R U
H43B H 0.171600 0.984088 -0.095613 0.050 Uiso 1 1 calc R U
H43C H 0.176895 1.028013 -0.062261 0.050 Uiso 1 1 calc R U
C44 C 0.3802(4) 0.83629(13) 0.0972(3) 0.0222(10) Uani 1 1 d . .
C45 C 0.3541(4) 0.80287(14) 0.2053(4) 0.0304(12) Uani 1 1 d . .
H45A H 0.399080 0.785740 0.254759 0.037 Uiso 1 1 calc R U
H45B H 0.281434 0.795554 0.189384 0.037 Uiso 1 1 calc R U
C46 C 0.3723(4) 0.84560(13) 0.2346(3) 0.0240(10) Uani 1 1 d . .
C47 C 0.4778(4) 0.85168(15) 0.3107(4) 0.0309(12) Uani 1 1 d . .
H47A H 0.489266 0.879407 0.323851 0.046 Uiso 1 1 calc R U
H47B H 0.530875 0.841519 0.292155 0.046 Uiso 1 1 calc R U
H47C H 0.481187 0.838027 0.365351 0.046 Uiso 1 1 calc R U
C48 C 0.2872(4) 0.86242(15) 0.2571(4) 0.0306(12) Uani 1 1 d . .
H48A H 0.296262 0.890528 0.264664 0.046 Uiso 1 1 calc R U
H48B H 0.289594 0.850901 0.313660 0.046 Uiso 1 1 calc R U
H48C H 0.220459 0.856774 0.207623 0.046 Uiso 1 1 calc R U
Ir3 Ir 0.33967(2) 0.58485(2) 0.09078(2) 0.02195(5) Uani 1 1 d . .
O13 O 0.4968(3) 0.58898(9) 0.1639(2) 0.0283(8) Uani 1 1 d . .
O14 O 0.4260(3) 0.61533(10) 0.2491(3) 0.0319(9) Uani 1 1 d . .
O15 O 0.1825(3) 0.58161(10) 0.0246(3) 0.0304(8) Uani 1 1 d . .
O16 O 0.1963(3) 0.61830(11) 0.1408(3) 0.0365(9) Uani 1 1 d . .
O17 O 0.3675(3) 0.64558(9) -0.1184(2) 0.0234(7) Uani 1 1 d . .
O18 O 0.3347(3) 0.46622(9) 0.1020(2) 0.0260(8) Uani 1 1 d . .
N5 N 0.3498(3) 0.62961(10) 0.0100(3) 0.0210(8) Uani 1 1 d . .
N6 N 0.3362(3) 0.52943(11) 0.1350(3) 0.0234(9) Uani 1 1 d . .
C49 C 0.5033(4) 0.60670(13) 0.2365(3) 0.0225(10) Uani 1 1 d . .
C50 C 0.6111(4) 0.61581(16) 0.3048(4) 0.0331(12) Uani 1 1 d . .
H50A H 0.631769 0.596536 0.354545 0.040 Uiso 1 1 calc R U
H50B H 0.659707 0.613762 0.274743 0.040 Uiso 1 1 calc R U
C51 C 0.6179(5) 0.65559(17) 0.3438(4) 0.0514(18) Uani 1 1 d . .
H51A H 0.686079 0.659254 0.393075 0.077 Uiso 1 1 calc R U
H51B H 0.564786 0.658644 0.367791 0.077 Uiso 1 1 calc R U
H51C H 0.607390 0.674907 0.296239 0.077 Uiso 1 1 calc R U
C52 C 0.1419(4) 0.60003(14) 0.0719(4) 0.0261(11) Uani 1 1 d . .
C53 C 0.0279(4) 0.59887(17) 0.0430(4) 0.0362(13) Uani 1 1 d . .
H53A H -0.001034 0.623695 0.012662 0.043 Uiso 1 1 calc R U
H53B H 0.013416 0.597217 0.098298 0.043 Uiso 1 1 calc R U
C54 C -0.0282(5) 0.56651(18) -0.0195(4) 0.0441(15) Uani 1 1 d . .
H54A H -0.101839 0.568128 -0.032494 0.066 Uiso 1 1 calc R U
H54B H -0.000999 0.541627 0.009593 0.066 Uiso 1 1 calc R U
H54C H -0.018535 0.568630 -0.076327 0.066 Uiso 1 1 calc R U
C55 C 0.3532(3) 0.55653(12) -0.0058(3) 0.0184(9) Uani 1 1 d . .
C56 C 0.3661(3) 0.57638(12) -0.0765(3) 0.0190(9) Uani 1 1 d . .
C57 C 0.3807(4) 0.55575(13) -0.1461(3) 0.0206(9) Uani 1 1 d . .
C58 C 0.3775(4) 0.51512(13) -0.1423(3) 0.0232(10) Uani 1 1 d . .
H58 H 0.386100 0.500750 -0.189197 0.028 Uiso 1 1 calc R U
C59 C 0.3623(4) 0.49458(13) -0.0736(3) 0.0221(10) Uani 1 1 d . .
C60 C 0.3515(3) 0.51552(13) -0.0029(3) 0.0198(9) Uani 1 1 d . .
C61 C 0.4003(4) 0.57531(14) -0.2211(3) 0.0257(10) Uani 1 1 d . .
H61A H 0.352444 0.597051 -0.244768 0.039 Uiso 1 1 calc R U
H61B H 0.389853 0.556711 -0.270096 0.039 Uiso 1 1 calc R U
H61C H 0.471262 0.584927 -0.197404 0.039 Uiso 1 1 calc R U
C62 C 0.3580(4) 0.45089(13) -0.0749(4) 0.0283(11) Uani 1 1 d . .
H62A H 0.365821 0.441253 -0.129135 0.042 Uiso 1 1 calc R U
H62B H 0.291622 0.442370 -0.075978 0.042 Uiso 1 1 calc R U
H62C H 0.413896 0.440693 -0.020362 0.042 Uiso 1 1 calc R U
C63 C 0.3619(4) 0.61751(13) -0.0615(3) 0.0195(9) Uani 1 1 d . .
C64 C 0.3709(4) 0.68215(13) -0.0720(4) 0.0266(11) Uani 1 1 d . .
H64A H 0.321775 0.700905 -0.113888 0.032 Uiso 1 1 calc R U
H64B H 0.441008 0.693417 -0.049519 0.032 Uiso 1 1 calc R U
C65 C 0.3410(4) 0.67268(13) 0.0082(3) 0.0210(10) Uani 1 1 d . .
C66 C 0.4125(4) 0.68998(13) 0.0973(3) 0.0246(10) Uani 1 1 d . .
H66A H 0.395355 0.679836 0.146463 0.037 Uiso 1 1 calc R U
H66B H 0.405023 0.718221 0.094637 0.037 Uiso 1 1 calc R U
H66C H 0.483798 0.683151 0.108847 0.037 Uiso 1 1 calc R U
C67 C 0.2291(4) 0.68277(14) -0.0127(4) 0.0285(11) Uani 1 1 d . .
H67A H 0.210877 0.673195 0.036276 0.043 Uiso 1 1 calc R U
H67B H 0.184321 0.670675 -0.070259 0.043 Uiso 1 1 calc R U
H67C H 0.220272 0.710944 -0.017664 0.043 Uiso 1 1 calc R U
C68 C 0.3406(4) 0.50330(13) 0.0790(3) 0.0201(9) Uani 1 1 d . .
C69 C 0.3148(4) 0.46798(14) 0.1852(4) 0.0300(12) Uani 1 1 d . .
H69A H 0.363261 0.450947 0.232872 0.036 Uiso 1 1 calc R U
H69B H 0.243544 0.459606 0.172371 0.036 Uiso 1 1 calc R U
C70 C 0.3306(4) 0.51027(13) 0.2162(3) 0.0251(11) Uani 1 1 d . .
C71 C 0.4352(5) 0.51510(16) 0.2965(4) 0.0384(14) Uani 1 1 d . .
H71A H 0.446212 0.542485 0.313733 0.058 Uiso 1 1 calc R U
H71B H 0.490062 0.506097 0.278813 0.058 Uiso 1 1 calc R U
H71C H 0.436114 0.499823 0.348190 0.058 Uiso 1 1 calc R U
C72 C 0.2439(5) 0.52590(17) 0.2364(5) 0.0498(18) Uani 1 1 d . .
H72A H 0.179153 0.523042 0.182664 0.075 Uiso 1 1 calc R U
H72B H 0.256115 0.553374 0.252470 0.075 Uiso 1 1 calc R U
H72C H 0.239517 0.511555 0.287354 0.075 Uiso 1 1 calc R U

loop_
_atom_site_aniso_label
_atom_site_aniso_U_11
_atom_site_aniso_U_22
_atom_site_aniso_U_33
_atom_site_aniso_U_23
_atom_site_aniso_U_13
_atom_site_aniso_U_12
Ir1 0.02700(10) 0.01683(8) 0.01980(8) 0.00010(7) 0.01323(7) -0.00152(7)
O1 0.031(2) 0.0189(16) 0.0244(18) 0.0010(13) 0.0130(16) -0.0019(14)
O2 0.029(2) 0.0211(17) 0.0257(19) 0.0011(14) 0.0138(16) -0.0012(14)
O3 0.0285(19) 0.0203(16) 0.0284(17) 0.0014(14) 0.0163(15) -0.0011(14)
O4 0.042(2) 0.038(2) 0.039(2) 0.0140(18) 0.025(2) 0.0009(18)
O5 0.0268(19) 0.0209(16) 0.0237(18) -0.0002(13) 0.0126(15) 0.0001(13)
O6 0.045(2) 0.0166(16) 0.0260(19) -0.0022(13) 0.0186(17) 0.0014(15)
N1 0.024(2) 0.0157(18) 0.023(2) -0.0019(15) 0.0124(17) -0.0014(15)
N2 0.030(2) 0.0185(18) 0.020(2) -0.0040(15) 0.0126(18) 0.0000(16)
C1 0.027(3) 0.021(2) 0.018(2) -0.0019(18) 0.008(2) 0.0012(19)
C2 0.033(3) 0.031(3) 0.023(3) 0.001(2) 0.013(2) 0.002(2)
C3 0.041(4) 0.040(3) 0.030(3) 0.005(3) 0.009(3) 0.004(3)
C4 0.036(3) 0.023(2) 0.033(3) -0.004(2) 0.021(2) 0.000(2)
C5 0.033(3) 0.031(3) 0.043(3) -0.004(2) 0.018(3) -0.007(2)
C6 0.038(4) 0.044(4) 0.052(4) -0.006(3) 0.019(3) -0.002(3)
C7 0.019(2) 0.021(2) 0.024(2) 0.0015(18) 0.010(2) -0.0053(18)
C8 0.023(2) 0.022(2) 0.018(2) 0.0025(18) 0.0088(18) 0.0025(18)
C9 0.022(2) 0.025(2) 0.019(2) 0.0030(18) 0.0088(19) -0.0007(18)
C10 0.026(3) 0.021(2) 0.022(2) 0.0056(18) 0.014(2) 0.0017(18)
C11 0.020(2) 0.020(2) 0.027(3) 0.0016(19) 0.010(2) -0.0014(18)
C12 0.021(2) 0.023(2) 0.025(3) -0.0020(19) 0.011(2) -0.0001(18)
C13 0.032(3) 0.029(3) 0.021(2) 0.004(2) 0.015(2) 0.005(2)
C14 0.032(3) 0.017(2) 0.030(3) 0.0037(19) 0.016(2) 0.0004(19)
C15 0.021(2) 0.019(2) 0.022(2) -0.0006(18) 0.010(2) 0.0001(17)
C16 0.031(3) 0.017(2) 0.030(3) -0.0013(19) 0.017(2) -0.0010(19)
C17 0.026(3) 0.016(2) 0.022(2) -0.0010(17) 0.012(2) -0.0054(18)
C18 0.035(3) 0.020(2) 0.031(3) 0.001(2) 0.020(2) 0.000(2)
C19 0.028(3) 0.025(2) 0.033(3) -0.005(2) 0.018(2) -0.005(2)
C20 0.028(3) 0.018(2) 0.028(3) -0.0007(19) 0.014(2) -0.0012(19)
C21 0.053(4) 0.026(3) 0.026(3) -0.001(2) 0.023(3) 0.007(2)
C22 0.035(3) 0.019(2) 0.027(3) -0.0053(19) 0.020(2) -0.003(2)
C23 0.047(4) 0.036(3) 0.026(3) -0.005(2) 0.014(3) 0.004(3)
C24 0.055(4) 0.042(3) 0.054(4) -0.022(3) 0.041(3) -0.020(3)
Ir2 0.02414(9) 0.01694(8) 0.01877(9) -0.00042(7) 0.01160(7) -0.00060(7)
O7 0.0201(17) 0.0273(17) 0.0223(17) -0.0027(14) 0.0111(14) -0.0008(13)
O8 0.0249(19) 0.0263(18) 0.0257(19) -0.0025(14) 0.0146(15) 0.0013(14)
O9 0.0246(18) 0.0181(15) 0.0229(18) -0.0019(13) 0.0098(14) -0.0048(13)
O10 0.030(2) 0.033(2) 0.032(2) -0.0119(16) 0.0163(17) -0.0026(15)
O11 0.031(2) 0.0237(17) 0.0218(18) 0.0037(14) 0.0146(16) 0.0012(14)
O12 0.045(2) 0.0161(16) 0.0294(19) -0.0016(14) 0.0226(18) -0.0014(15)
N3 0.023(2) 0.0158(18) 0.022(2) 0.0016(15) 0.0112(17) 0.0012(15)
N4 0.026(2) 0.0203(19) 0.023(2) 0.0009(16) 0.0140(18) -0.0004(15)
C25 0.026(3) 0.021(2) 0.023(2) -0.0005(18) 0.012(2) -0.0015(19)
C26 0.024(3) 0.028(3) 0.026(3) -0.003(2) 0.009(2) -0.003(2)
C27 0.040(4) 0.033(3) 0.039(3) -0.006(3) 0.009(3) -0.006(2)
C28 0.023(2) 0.025(2) 0.021(2) 0.0006(19) 0.0085(19) -0.001(2)
C29 0.026(3) 0.038(3) 0.028(3) -0.003(2) 0.016(2) -0.005(2)
C30 0.033(3) 0.051(4) 0.047(4) -0.003(3) 0.023(3) -0.001(3)
C31 0.022(2) 0.021(2) 0.023(2) -0.0034(18) 0.011(2) -0.0048(18)
C32 0.021(2) 0.020(2) 0.026(3) 0.0008(18) 0.011(2) -0.0029(18)
C33 0.022(2) 0.024(2) 0.024(2) -0.0018(19) 0.011(2) -0.0054(19)
C34 0.028(3) 0.022(2) 0.025(3) -0.0049(19) 0.014(2) -0.0003(19)
C35 0.024(3) 0.022(2) 0.026(3) -0.0032(19) 0.011(2) -0.0002(19)
C36 0.025(3) 0.019(2) 0.023(2) -0.0019(18) 0.013(2) -0.0025(18)
C37 0.038(3) 0.029(3) 0.024(3) -0.004(2) 0.017(2) -0.006(2)
C38 0.035(3) 0.020(2) 0.028(3) -0.0008(19) 0.017(2) -0.002(2)
C39 0.022(2) 0.021(2) 0.019(2) 0.0034(18) 0.0103(19) 0.0003(18)
C40 0.034(3) 0.023(2) 0.034(3) 0.005(2) 0.018(2) 0.001(2)
C41 0.026(3) 0.014(2) 0.028(3) 0.0036(18) 0.013(2) 0.0053(18)
C42 0.037(3) 0.020(2) 0.034(3) -0.002(2) 0.021(3) 0.001(2)
C43 0.028(3) 0.026(3) 0.048(4) 0.009(2) 0.019(3) 0.009(2)
C44 0.027(3) 0.016(2) 0.025(3) 0.0022(18) 0.012(2) 0.0002(18)
C45 0.046(3) 0.023(2) 0.027(3) 0.004(2) 0.019(3) -0.003(2)
C46 0.033(3) 0.018(2) 0.026(3) 0.0036(19) 0.018(2) -0.0028(19)
C47 0.036(3) 0.030(3) 0.030(3) 0.005(2) 0.017(3) 0.000(2)
C48 0.036(3) 0.031(3) 0.034(3) 0.007(2) 0.024(3) 0.005(2)
Ir3 0.03226(11) 0.01715(9) 0.02215(10) -0.00061(7) 0.01688(8) 0.00069(7)
O13 0.037(2) 0.0225(18) 0.029(2) -0.0026(14) 0.0170(17) -0.0022(15)
O14 0.024(2) 0.0304(19) 0.046(2) -0.0024(17) 0.0192(18) -0.0007(15)
O15 0.036(2) 0.0275(19) 0.037(2) -0.0026(16) 0.0249(18) -0.0008(16)
O16 0.037(2) 0.041(2) 0.034(2) -0.0086(18) 0.0167(19) -0.0046(18)
O17 0.032(2) 0.0183(16) 0.0232(18) 0.0010(13) 0.0151(16) -0.0005(14)
O18 0.036(2) 0.0176(16) 0.0290(19) 0.0028(14) 0.0179(17) 0.0005(14)
N5 0.031(2) 0.0121(17) 0.023(2) -0.0004(15) 0.0145(18) -0.0014(15)
N6 0.030(2) 0.021(2) 0.023(2) 0.0007(16) 0.0146(19) -0.0015(16)
C49 0.027(3) 0.017(2) 0.026(3) 0.0026(18) 0.013(2) 0.0005(18)
C50 0.025(3) 0.040(3) 0.030(3) 0.006(2) 0.008(2) -0.006(2)
C51 0.052(4) 0.033(3) 0.044(4) 0.008(3) -0.006(3) -0.014(3)
C52 0.028(3) 0.020(2) 0.033(3) 0.006(2) 0.015(2) 0.0020(19)
C53 0.028(3) 0.046(3) 0.035(3) 0.001(3) 0.014(3) 0.000(2)
C54 0.043(4) 0.052(4) 0.034(3) 0.002(3) 0.012(3) -0.011(3)
C55 0.020(2) 0.017(2) 0.020(2) -0.0026(17) 0.0096(19) 0.0005(17)
C56 0.020(2) 0.017(2) 0.021(2) 0.0008(17) 0.0098(18) 0.0003(17)
C57 0.019(2) 0.022(2) 0.021(2) -0.0006(18) 0.0080(19) -0.0005(18)
C58 0.023(3) 0.025(2) 0.024(3) -0.0042(19) 0.013(2) 0.0016(19)
C59 0.027(3) 0.016(2) 0.027(3) -0.0015(18) 0.014(2) -0.0016(18)
C60 0.015(2) 0.019(2) 0.025(2) -0.0008(18) 0.0080(19) 0.0020(17)
C61 0.034(3) 0.023(2) 0.026(3) -0.0008(19) 0.018(2) -0.002(2)
C62 0.034(3) 0.021(2) 0.035(3) -0.002(2) 0.019(2) 0.002(2)
C63 0.018(2) 0.020(2) 0.019(2) -0.0003(17) 0.0062(19) -0.0013(17)
C64 0.038(3) 0.014(2) 0.034(3) -0.0003(19) 0.021(3) 0.0017(19)
C65 0.024(3) 0.016(2) 0.027(3) 0.0037(18) 0.014(2) 0.0038(17)
C66 0.026(3) 0.023(2) 0.025(3) 0.0001(19) 0.011(2) -0.0013(19)
C67 0.026(3) 0.023(2) 0.036(3) 0.004(2) 0.012(2) 0.006(2)
C68 0.020(2) 0.017(2) 0.024(2) -0.0015(17) 0.009(2) -0.0017(17)
C69 0.047(3) 0.025(3) 0.026(3) 0.002(2) 0.023(3) -0.001(2)
C70 0.035(3) 0.019(2) 0.026(3) 0.0054(19) 0.018(2) 0.003(2)
C71 0.054(4) 0.028(3) 0.031(3) 0.003(2) 0.014(3) -0.012(3)
C72 0.067(5) 0.042(4) 0.067(5) 0.023(3) 0.056(4) 0.017(3)

loop_
_atom_type_symbol
_atom_type_description
_atom_type_scat_dispersion_real
_atom_type_scat_dispersion_imag
_atom_type_scat_source
C C 0.0033 0.0016 'International Tables Vol C Tables 4.2.6.8 and 6.1.1.4'
H H 0.0000 0.0000 'International Tables Vol C Tables 4.2.6.8 and 6.1.1.4'
N N 0.0061 0.0033 'International Tables Vol C Tables 4.2.6.8 and 6.1.1.4'
O O 0.0106 0.0060 'International Tables Vol C Tables 4.2.6.8 and 6.1.1.4'
Ir Ir -1.4442 7.9887 'International Tables Vol C Tables 4.2.6.8 and 6.1.1.4'

loop_
_geom_angle_atom_site_label_1
_geom_angle_atom_site_label_2
_geom_angle_atom_site_label_3
_geom_angle
C7 Ir1 N2 79.58(17)
C7 Ir1 N1 79.54(17)
N2 Ir1 N1 159.12(15)
C7 Ir1 O3 84.80(17)
N2 Ir1 O3 87.72(15)
N1 Ir1 O3 90.50(14)
C7 Ir1 O1 99.85(17)
N2 Ir1 O1 94.76(15)
N1 Ir1 O1 88.69(14)
O3 Ir1 O1 175.05(13)
C7 Ir1 O2 157.90(16)
N2 Ir1 O2 99.27(13)
N1 Ir1 O2 100.02(13)
O3 Ir1 O2 117.28(12)
O1 Ir1 O2 58.11(12)
C7 Ir1 O4 131.81(16)
N2 Ir1 O4 98.25(13)
N1 Ir1 O4 95.70(13)
O3 Ir1 O4 47.10(11)
O1 Ir1 O4 128.15(12)
O2 Ir1 O4 70.29(11)
C1 O1 Ir1 99.1(3)
C1 O2 Ir1 85.8(3)
C4 O3 Ir1 117.6(3)
C4 O4 Ir1 71.3(3)
C15 O5 C16 104.7(3)
C20 O6 C21 105.5(4)
C15 N1 C17 108.8(4)
C15 N1 Ir1 113.2(3)
C17 N1 Ir1 137.6(3)
C20 N2 C22 109.8(4)
C20 N2 Ir1 113.1(3)
C22 N2 Ir1 137.0(3)
O2 C1 O1 117.0(4)
O2 C1 C2 123.3(4)
O1 C1 C2 119.7(4)
C1 C2 C3 113.5(4)
C1 C2 H2A 108.9
C3 C2 H2A 108.9
C1 C2 H2B 108.9
C3 C2 H2B 108.9
H2A C2 H2B 107.7
C2 C3 H3A 109.5
C2 C3 H3B 109.5
H3A C3 H3B 109.5
C2 C3 H3C 109.5
H3A C3 H3C 109.5
H3B C3 H3C 109.5
O4 C4 O3 123.8(5)
O4 C4 C5 121.8(5)
O3 C4 C5 114.4(5)
C4 C5 C6 111.0(5)
C4 C5 H5A 109.4
C6 C5 H5A 109.4
C4 C5 H5B 109.4
C6 C5 H5B 109.4
H5A C5 H5B 108.0
C5 C6 H6A 109.5
C5 C6 H6B 109.5
H6A C6 H6B 109.5
C5 C6 H6C 109.5
H6A C6 H6C 109.5
H6B C6 H6C 109.5
C8 C7 C12 122.0(4)
C8 C7 Ir1 119.1(3)
C12 C7 Ir1 118.9(4)
C7 C8 C9 119.4(4)
C7 C8 C15 109.1(4)
C9 C8 C15 131.4(4)
C10 C9 C8 117.7(4)
C10 C9 C13 120.2(4)
C8 C9 C13 122.1(4)
C9 C10 C11 123.6(4)
C9 C10 H10 118.2
C11 C10 H10 118.2
C12 C11 C10 117.8(4)
C12 C11 C14 121.3(4)
C10 C11 C14 120.8(4)
C7 C12 C11 119.4(4)
C7 C12 C20 109.0(4)
C11 C12 C20 131.6(4)
C9 C13 H13A 109.5
C9 C13 H13B 109.5
H13A C13 H13B 109.5
C9 C13 H13C 109.5
H13A C13 H13C 109.5
H13B C13 H13C 109.5
C11 C14 H14A 109.5
C11 C14 H14B 109.5
H14A C14 H14B 109.5
C11 C14 H14C 109.5
H14A C14 H14C 109.5
H14B C14 H14C 109.5
N1 C15 O5 116.9(4)
N1 C15 C8 119.0(4)
O5 C15 C8 124.0(4)
O5 C16 C17 105.7(3)
O5 C16 H16A 110.6
C17 C16 H16A 110.6
O5 C16 H16B 110.6
C17 C16 H16B 110.6
H16A C16 H16B 108.7
N1 C17 C18 111.6(4)
N1 C17 C19 108.0(4)
C18 C17 C19 110.4(4)
N1 C17 C16 100.8(3)
C18 C17 C16 113.8(4)
C19 C17 C16 111.8(4)
C17 C18 H18A 109.5
C17 C18 H18B 109.5
H18A C18 H18B 109.5
C17 C18 H18C 109.5
H18A C18 H18C 109.5
H18B C18 H18C 109.5
C17 C19 H19A 109.5
C17 C19 H19B 109.5
H19A C19 H19B 109.5
C17 C19 H19C 109.5
H19A C19 H19C 109.5
H19B C19 H19C 109.5
N2 C20 O6 116.1(4)
N2 C20 C12 119.4(4)
O6 C20 C12 124.6(4)
O6 C21 C22 105.7(4)
O6 C21 H21A 110.6
C22 C21 H21A 110.6
O6 C21 H21B 110.6
C22 C21 H21B 110.6
H21A C21 H21B 108.7
N2 C22 C24 110.8(4)
N2 C22 C23 108.3(4)
C24 C22 C23 111.5(5)
N2 C22 C21 100.3(4)
C24 C22 C21 114.1(5)
C23 C22 C21 111.2(4)
C22 C23 H23A 109.5
C22 C23 H23B 109.5
H23A C23 H23B 109.5
C22 C23 H23C 109.5
H23A C23 H23C 109.5
H23B C23 H23C 109.5
C22 C24 H24A 109.5
C22 C24 H24B 109.5
H24A C24 H24B 109.5
C22 C24 H24C 109.5
H24A C24 H24C 109.5
H24B C24 H24C 109.5
C31 Ir2 O9 84.49(17)
C31 Ir2 N4 79.73(17)
O9 Ir2 N4 85.11(14)
C31 Ir2 N3 79.13(17)
O9 Ir2 N3 91.32(14)
N4 Ir2 N3 158.80(15)
C31 Ir2 O7 98.93(17)
O9 Ir2 O7 176.28(12)
N4 Ir2 O7 94.03(14)
N3 Ir2 O7 90.77(14)
C31 Ir2 O8 158.03(17)
O9 Ir2 O8 117.39(12)
N4 Ir2 O8 99.12(13)
N3 Ir2 O8 101.06(13)
O7 Ir2 O8 59.14(12)
C31 Ir2 O10 131.22(16)
O9 Ir2 O10 46.83(11)
N4 Ir2 O10 96.27(13)
N3 Ir2 O10 96.44(13)
O7 Ir2 O10 129.82(11)
O8 Ir2 O10 70.75(10)
C25 O7 Ir2 96.9(3)
C25 O8 Ir2 85.5(3)
C28 O9 Ir2 118.7(3)
C28 O10 Ir2 69.8(3)
C39 O11 C40 105.1(4)
C44 O12 C45 105.2(3)
C39 N3 C41 108.5(4)
C39 N3 Ir2 113.4(3)
C41 N3 Ir2 136.6(3)
C44 N4 C46 108.9(4)
C44 N4 Ir2 113.5(3)
C46 N4 Ir2 137.5(3)
O8 C25 O7 118.4(4)
O8 C25 C26 123.2(4)
O7 C25 C26 118.2(4)
C27 C26 C25 112.6(4)
C27 C26 H26A 109.1
C25 C26 H26A 109.1
C27 C26 H26B 109.1
C25 C26 H26B 109.1
H26A C26 H26B 107.8
C26 C27 H27A 109.5
C26 C27 H27B 109.5
H27A C27 H27B 109.5
C26 C27 H27C 109.5
H27A C27 H27C 109.5
H27B C27 H27C 109.5
O10 C28 O9 124.4(4)
O10 C28 C29 123.3(4)
O9 C28 C29 112.3(4)
C30 C29 C28 113.2(4)
C30 C29 H29A 108.9
C28 C29 H29A 108.9
C30 C29 H29B 108.9
C28 C29 H29B 108.9
H29A C29 H29B 107.8
C29 C30 H30A 109.5
C29 C30 H30B 109.5
H30A C30 H30B 109.5
C29 C30 H30C 109.5
H30A C30 H30C 109.5
H30B C30 H30C 109.5
C36 C31 C32 122.1(4)
C36 C31 Ir2 118.6(3)
C32 C31 Ir2 119.3(3)
C31 C32 C33 119.3(4)
C31 C32 C39 108.8(4)
C33 C32 C39 131.8(4)
C34 C33 C32 117.3(4)
C34 C33 C37 120.9(4)
C32 C33 C37 121.8(4)
C35 C34 C33 123.9(4)
C35 C34 H34 118.0
C33 C34 H34 118.0
C34 C35 C36 118.6(4)
C34 C35 C38 120.7(4)
C36 C35 C38 120.7(4)
C31 C36 C35 118.7(4)
C31 C36 C44 109.7(4)
C35 C36 C44 131.6(4)
C33 C37 H37A 109.5
C33 C37 H37B 109.5
H37A C37 H37B 109.5
C33 C37 H37C 109.5
H37A C37 H37C 109.5
H37B C37 H37C 109.5
C35 C38 H38A 109.5
C35 C38 H38B 109.5
H38A C38 H38B 109.5
C35 C38 H38C 109.5
H38A C38 H38C 109.5
H38B C38 H38C 109.5
N3 C39 O11 116.5(4)
N3 C39 C32 119.2(4)
O11 C39 C32 124.2(4)
O11 C40 C41 105.2(4)
O11 C40 H40A 110.7
C41 C40 H40A 110.7
O11 C40 H40B 110.7
C41 C40 H40B 110.7
H40A C40 H40B 108.8
N3 C41 C43 108.1(4)
N3 C41 C42 111.4(4)
C43 C41 C42 112.0(4)
N3 C41 C40 99.8(4)
C43 C41 C40 111.3(4)
C42 C41 C40 113.7(4)
C41 C42 H42A 109.5
C41 C42 H42B 109.5
H42A C42 H42B 109.5
C41 C42 H42C 109.5
H42A C42 H42C 109.5
H42B C42 H42C 109.5
C41 C43 H43A 109.5
C41 C43 H43B 109.5
H43A C43 H43B 109.5
C41 C43 H43C 109.5
H43A C43 H43C 109.5
H43B C43 H43C 109.5
N4 C44 O12 116.7(4)
N4 C44 C36 118.3(4)
O12 C44 C36 125.0(4)
O12 C45 C46 105.5(4)
O12 C45 H45A 110.6
C46 C45 H45A 110.6
O12 C45 H45B 110.6
C46 C45 H45B 110.6
H45A C45 H45B 108.8
N4 C46 C48 110.6(4)
N4 C46 C47 108.5(4)
C48 C46 C47 112.1(4)
N4 C46 C45 100.2(4)
C48 C46 C45 113.0(4)
C47 C46 C45 111.6(4)
C46 C47 H47A 109.5
C46 C47 H47B 109.5
H47A C47 H47B 109.5
C46 C47 H47C 109.5
H47A C47 H47C 109.5
H47B C47 H47C 109.5
C46 C48 H48A 109.5
C46 C48 H48B 109.5
H48A C48 H48B 109.5
C46 C48 H48C 109.5
H48A C48 H48C 109.5
H48B C48 H48C 109.5
C55 Ir3 N6 80.09(17)
C55 Ir3 O15 89.67(17)
N6 Ir3 O15 87.50(15)
C55 Ir3 N5 79.45(17)
N6 Ir3 N5 159.53(15)
O15 Ir3 N5 92.91(15)
C55 Ir3 O13 93.41(17)
N6 Ir3 O13 92.19(15)
O15 Ir3 O13 176.80(14)
N5 Ir3 O13 88.50(15)
C55 Ir3 O14 148.56(16)
N6 Ir3 O14 96.19(14)
O15 Ir3 O14 121.52(12)
N5 Ir3 O14 100.98(13)
O13 Ir3 O14 55.35(12)
C55 Ir3 O16 142.01(16)
N6 Ir3 O16 99.71(14)
O15 Ir3 O16 52.55(13)
N5 Ir3 O16 96.73(13)
O13 Ir3 O16 124.43(13)
O14 Ir3 O16 69.42(11)
C49 O13 Ir3 102.5(3)
C49 O14 Ir3 80.7(3)
C52 O15 Ir3 108.5(3)
C52 O16 Ir3 77.9(3)
C63 O17 C64 105.9(3)
C68 O18 C69 105.4(3)
C63 N5 C65 110.1(4)
C63 N5 Ir3 112.6(3)
C65 N5 Ir3 137.2(3)
C68 N6 C70 109.4(4)
C68 N6 Ir3 113.3(3)
C70 N6 Ir3 137.3(3)
O14 C49 O13 121.4(5)
O14 C49 C50 122.6(5)
O13 C49 C50 116.0(4)
C51 C50 C49 111.8(5)
C51 C50 H50A 109.3
C49 C50 H50A 109.3
C51 C50 H50B 109.3
C49 C50 H50B 109.3
H50A C50 H50B 107.9
C50 C51 H51A 109.5
C50 C51 H51B 109.5
H51A C51 H51B 109.5
C50 C51 H51C 109.5
H51A C51 H51C 109.5
H51B C51 H51C 109.5
O16 C52 O15 120.9(5)
O16 C52 C53 119.9(5)
O15 C52 C53 119.2(5)
C52 C53 C54 116.4(5)
C52 C53 H53A 108.2
C54 C53 H53A 108.2
C52 C53 H53B 108.2
C54 C53 H53B 108.2
H53A C53 H53B 107.3
C53 C54 H54A 109.5
C53 C54 H54B 109.5
H54A C54 H54B 109.5
C53 C54 H54C 109.5
H54A C54 H54C 109.5
H54B C54 H54C 109.5
C56 C55 C60 121.7(4)
C56 C55 Ir3 119.8(3)
C60 C55 Ir3 118.5(3)
C55 C56 C57 120.3(4)
C55 C56 C63 108.6(4)
C57 C56 C63 131.1(4)
C58 C57 C56 116.9(4)
C58 C57 C61 120.2(4)
C56 C57 C61 122.9(4)
C59 C58 C57 123.9(4)
C59 C58 H58 118.1
C57 C58 H58 118.1
C58 C59 C60 118.6(4)
C58 C59 C62 120.9(4)
C60 C59 C62 120.5(4)
C59 C60 C55 118.6(4)
C59 C60 C68 132.1(4)
C55 C60 C68 109.3(4)
C57 C61 H61A 109.5
C57 C61 H61B 109.5
H61A C61 H61B 109.5
C57 C61 H61C 109.5
H61A C61 H61C 109.5
H61B C61 H61C 109.5
C59 C62 H62A 109.5
C59 C62 H62B 109.5
H62A C62 H62B 109.5
C59 C62 H62C 109.5
H62A C62 H62C 109.5
H62B C62 H62C 109.5
N5 C63 O17 115.6(4)
N5 C63 C56 119.5(4)
O17 C63 C56 124.9(4)
O17 C64 C65 106.2(3)
O17 C64 H64A 110.5
C65 C64 H64A 110.5
O17 C64 H64B 110.5
C65 C64 H64B 110.5
H64A C64 H64B 108.7
N5 C65 C66 111.0(4)
N5 C65 C67 107.7(4)
C66 C65 C67 111.3(4)
N5 C65 C64 100.2(3)
C66 C65 C64 113.8(4)
C67 C65 C64 112.2(4)
C65 C66 H66A 109.5
C65 C66 H66B 109.5
H66A C66 H66B 109.5
C65 C66 H66C 109.5
H66A C66 H66C 109.5
H66B C66 H66C 109.5
C65 C67 H67A 109.5
C65 C67 H67B 109.5
H67A C67 H67B 109.5
C65 C67 H67C 109.5
H67A C67 H67C 109.5
H67B C67 H67C 109.5
N6 C68 O18 116.6(4)
N6 C68 C60 118.8(4)
O18 C68 C60 124.6(4)
O18 C69 C70 106.1(4)
O18 C69 H69A 110.5
C70 C69 H69A 110.5
O18 C69 H69B 110.5
C70 C69 H69B 110.5
H69A C69 H69B 108.7
N6 C70 C72 111.6(4)
N6 C70 C69 101.0(4)
C72 C70 C69 113.0(5)
N6 C70 C71 108.3(4)
C72 C70 C71 112.3(5)
C69 C70 C71 110.1(4)
C70 C71 H71A 109.5
C70 C71 H71B 109.5
H71A C71 H71B 109.5
C70 C71 H71C 109.5
H71A C71 H71C 109.5
H71B C71 H71C 109.5
C70 C72 H72A 109.5
C70 C72 H72B 109.5
H72A C72 H72B 109.5
C70 C72 H72C 109.5
H72A C72 H72C 109.5
H72B C72 H72C 109.5

loop_
_geom_bond_atom_site_label_1
_geom_bond_atom_site_label_2
_geom_bond_distance
Ir1 C7 1.926(4)
Ir1 N2 2.052(4)
Ir1 N1 2.055(4)
Ir1 O3 2.055(3)
Ir1 O1 2.056(4)
Ir1 O2 2.359(3)
Ir1 O4 3.040(4)
O1 C1 1.280(5)
O2 C1 1.253(6)
O3 C4 1.294(6)
O4 C4 1.230(6)
O5 C15 1.346(5)
O5 C16 1.468(5)
O6 C20 1.345(5)
O6 C21 1.470(6)
N1 C15 1.295(6)
N1 C17 1.483(5)
N2 C20 1.291(6)
N2 C22 1.491(6)
C1 C2 1.496(7)
C2 C3 1.531(7)
C2 H2A 0.9900
C2 H2B 0.9900
C3 H3A 0.9800
C3 H3B 0.9800
C3 H3C 0.9800
C4 C5 1.511(8)
C5 C6 1.512(8)
C5 H5A 0.9900
C5 H5B 0.9900
C6 H6A 0.9800
C6 H6B 0.9800
C6 H6C 0.9800
C7 C8 1.397(6)
C7 C12 1.400(6)
C8 C9 1.410(6)
C8 C15 1.456(6)
C9 C10 1.396(6)
C9 C13 1.511(6)
C10 C11 1.404(6)
C10 H10 0.9500
C11 C12 1.403(6)
C11 C14 1.507(6)
C12 C20 1.449(7)
C13 H13A 0.9800
C13 H13B 0.9800
C13 H13C 0.9800
C14 H14A 0.9800
C14 H14B 0.9800
C14 H14C 0.9800
C16 C17 1.535(6)
C16 H16A 0.9900
C16 H16B 0.9900
C17 C18 1.507(7)
C17 C19 1.528(7)
C18 H18A 0.9800
C18 H18B 0.9800
C18 H18C 0.9800
C19 H19A 0.9800
C19 H19B 0.9800
C19 H19C 0.9800
C21 C22 1.538(7)
C21 H21A 0.9900
C21 H21B 0.9900
C22 C24 1.509(7)
C22 C23 1.515(7)
C23 H23A 0.9800
C23 H23B 0.9800
C23 H23C 0.9800
C24 H24A 0.9800
C24 H24B 0.9800
C24 H24C 0.9800
Ir2 C31 1.921(5)
Ir2 O9 2.029(3)
Ir2 N4 2.048(4)
Ir2 N3 2.060(4)
Ir2 O7 2.077(3)
Ir2 O8 2.351(3)
Ir2 O10 3.083(3)
O7 C25 1.300(5)
O8 C25 1.260(6)
O9 C28 1.313(6)
O10 C28 1.230(6)
O11 C39 1.348(5)
O11 C40 1.460(6)
O12 C44 1.340(5)
O12 C45 1.472(6)
N3 C39 1.290(6)
N3 C41 1.499(5)
N4 C44 1.296(6)
N4 C46 1.499(6)
C25 C26 1.502(7)
C26 C27 1.502(7)
C26 H26A 0.9900
C26 H26B 0.9900
C27 H27A 0.9800
C27 H27B 0.9800
C27 H27C 0.9800
C28 C29 1.516(7)
C29 C30 1.502(7)
C29 H29A 0.9900
C29 H29B 0.9900
C30 H30A 0.9800
C30 H30B 0.9800
C30 H30C 0.9800
C31 C36 1.401(6)
C31 C32 1.406(6)
C32 C33 1.413(6)
C32 C39 1.446(6)
C33 C34 1.405(6)
C33 C37 1.511(7)
C34 C35 1.382(6)
C34 H34 0.9500
C35 C36 1.411(6)
C35 C38 1.509(6)
C36 C44 1.452(6)
C37 H37A 0.9800
C37 H37B 0.9800
C37 H37C 0.9800
C38 H38A 0.9800
C38 H38B 0.9800
C38 H38C 0.9800
C40 C41 1.539(7)
C40 H40A 0.9900
C40 H40B 0.9900
C41 C43 1.515(7)
C41 C42 1.516(7)
C42 H42A 0.9800
C42 H42B 0.9800
C42 H42C 0.9800
C43 H43A 0.9800
C43 H43B 0.9800
C43 H43C 0.9800
C45 C46 1.539(7)
C45 H45A 0.9900
C45 H45B 0.9900
C46 C48 1.509(7)
C46 C47 1.518(7)
C47 H47A 0.9800
C47 H47B 0.9800
C47 H47C 0.9800
C48 H48A 0.9800
C48 H48B 0.9800
C48 H48C 0.9800
Ir3 C55 1.908(4)
Ir3 N6 2.049(4)
Ir3 O15 2.050(4)
Ir3 N5 2.060(4)
Ir3 O13 2.064(4)
Ir3 O14 2.563(4)
Ir3 O16 2.726(4)
O13 C49 1.288(6)
O14 C49 1.228(6)
O15 C52 1.291(6)
O16 C52 1.237(6)
O17 C63 1.356(5)
O17 C64 1.457(5)
O18 C68 1.345(5)
O18 C69 1.475(6)
N5 C63 1.297(6)
N5 C65 1.492(5)
N6 C68 1.293(6)
N6 C70 1.493(6)
C49 C50 1.513(7)
C50 C51 1.497(8)
C50 H50A 0.9900
C50 H50B 0.9900
C51 H51A 0.9800
C51 H51B 0.9800
C51 H51C 0.9800
C52 C53 1.493(7)
C53 C54 1.499(8)
C53 H53A 0.9900
C53 H53B 0.9900
C54 H54A 0.9800
C54 H54B 0.9800
C54 H54C 0.9800
C55 C56 1.400(6)
C55 C60 1.417(6)
C56 C57 1.410(6)
C56 C63 1.446(6)
C57 C58 1.406(6)
C57 C61 1.502(6)
C58 C59 1.400(6)
C58 H58 0.9500
C59 C60 1.406(6)
C59 C62 1.510(6)
C60 C68 1.449(6)
C61 H61A 0.9800
C61 H61B 0.9800
C61 H61C 0.9800
C62 H62A 0.9800
C62 H62B 0.9800
C62 H62C 0.9800
C64 C65 1.547(6)
C64 H64A 0.9900
C64 H64B 0.9900
C65 C66 1.505(7)
C65 C67 1.523(6)
C66 H66A 0.9800
C66 H66B 0.9800
C66 H66C 0.9800
C67 H67A 0.9800
C67 H67B 0.9800
C67 H67C 0.9800
C69 C70 1.530(7)
C69 H69A 0.9900
C69 H69B 0.9900
C70 C72 1.494(7)
C70 C71 1.533(7)
C71 H71A 0.9800
C71 H71B 0.9800
C71 H71C 0.9800
C72 H72A 0.9800
C72 H72B 0.9800
C72 H72C 0.9800

loop_
_geom_torsion_atom_site_label_1
_geom_torsion_atom_site_label_2
_geom_torsion_atom_site_label_3
_geom_torsion_atom_site_label_4
_geom_torsion
Ir1 O2 C1 O1 -0.4(4)
Ir1 O2 C1 C2 177.0(4)
Ir1 O1 C1 O2 0.5(5)
Ir1 O1 C1 C2 -177.0(4)
O2 C1 C2 C3 -20.4(7)
O1 C1 C2 C3 156.9(4)
Ir1 O4 C4 O3 -3.1(4)
Ir1 O4 C4 C5 176.7(5)
Ir1 O3 C4 O4 4.9(6)
Ir1 O3 C4 C5 -174.9(3)
O4 C4 C5 C6 -74.7(6)
O3 C4 C5 C6 105.1(5)
C12 C7 C8 C9 -2.5(7)
Ir1 C7 C8 C9 176.0(4)
C12 C7 C8 C15 179.7(4)
Ir1 C7 C8 C15 -1.8(5)
C7 C8 C9 C10 2.2(7)
C15 C8 C9 C10 179.3(5)
C7 C8 C9 C13 -176.4(4)
C15 C8 C9 C13 0.8(8)
C8 C9 C10 C11 -0.4(7)
C13 C9 C10 C11 178.2(5)
C9 C10 C11 C12 -1.1(7)
C9 C10 C11 C14 -178.4(5)
C8 C7 C12 C11 0.9(7)
Ir1 C7 C12 C11 -177.5(4)
C8 C7 C12 C20 179.7(4)
Ir1 C7 C12 C20 1.2(5)
C10 C11 C12 C7 0.9(7)
C14 C11 C12 C7 178.1(4)
C10 C11 C12 C20 -177.6(5)
C14 C11 C12 C20 -0.3(8)
C17 N1 C15 O5 4.4(6)
Ir1 N1 C15 O5 178.3(3)
C17 N1 C15 C8 -174.3(4)
Ir1 N1 C15 C8 -0.3(6)
C16 O5 C15 N1 7.2(5)
C16 O5 C15 C8 -174.2(4)
C7 C8 C15 N1 1.3(6)
C9 C8 C15 N1 -176.1(5)
C7 C8 C15 O5 -177.2(4)
C9 C8 C15 O5 5.4(8)
C15 O5 C16 C17 -15.1(5)
C15 N1 C17 C18 -134.3(4)
Ir1 N1 C17 C18 54.0(6)
C15 N1 C17 C19 104.2(4)
Ir1 N1 C17 C19 -67.5(6)
C15 N1 C17 C16 -13.2(5)
Ir1 N1 C17 C16 175.1(4)
O5 C16 C17 N1 16.9(5)
O5 C16 C17 C18 136.4(4)
O5 C16 C17 C19 -97.7(4)
C22 N2 C20 O6 4.4(6)
Ir1 N2 C20 O6 -177.7(3)
C22 N2 C20 C12 -175.5(4)
Ir1 N2 C20 C12 2.5(6)
C21 O6 C20 N2 6.7(6)
C21 O6 C20 C12 -173.5(5)
C7 C12 C20 N2 -2.5(7)
C11 C12 C20 N2 176.1(5)
C7 C12 C20 O6 177.7(5)
C11 C12 C20 O6 -3.7(9)
C20 O6 C21 C22 -14.2(5)
C20 N2 C22 C24 -133.4(5)
Ir1 N2 C22 C24 49.4(7)
C20 N2 C22 C23 104.0(5)
Ir1 N2 C22 C23 -73.2(6)
C20 N2 C22 C21 -12.6(5)
Ir1 N2 C22 C21 170.2(4)
O6 C21 C22 N2 15.8(5)
O6 C21 C22 C24 134.2(5)
O6 C21 C22 C23 -98.6(5)
Ir2 O8 C25 O7 -1.8(4)
Ir2 O8 C25 C26 -178.0(4)
Ir2 O7 C25 O8 2.1(5)
Ir2 O7 C25 C26 178.4(4)
O8 C25 C26 C27 -31.7(7)
O7 C25 C26 C27 152.2(5)
Ir2 O10 C28 O9 -4.5(4)
Ir2 O10 C28 C29 173.4(5)
Ir2 O9 C28 O10 7.3(6)
Ir2 O9 C28 C29 -170.8(3)
O10 C28 C29 C30 13.8(7)
O9 C28 C29 C30 -168.0(4)
C36 C31 C32 C33 -1.6(7)
Ir2 C31 C32 C33 177.8(4)
C36 C31 C32 C39 176.4(4)
Ir2 C31 C32 C39 -4.2(5)
C31 C32 C33 C34 2.6(7)
C39 C32 C33 C34 -174.9(5)
C31 C32 C33 C37 -177.1(5)
C39 C32 C33 C37 5.4(8)
C32 C33 C34 C35 -1.0(7)
C37 C33 C34 C35 178.6(5)
C33 C34 C35 C36 -1.5(8)
C33 C34 C35 C38 177.9(5)
C32 C31 C36 C35 -1.0(7)
Ir2 C31 C36 C35 179.6(4)
C32 C31 C36 C44 -179.3(4)
Ir2 C31 C36 C44 1.4(6)
C34 C35 C36 C31 2.5(7)
C38 C35 C36 C31 -176.9(4)
C34 C35 C36 C44 -179.7(5)
C38 C35 C36 C44 0.9(8)
C41 N3 C39 O11 7.7(6)
Ir2 N3 C39 O11 176.1(3)
C41 N3 C39 C32 -169.9(4)
Ir2 N3 C39 C32 -1.5(6)
C40 O11 C39 N3 7.4(6)
C40 O11 C39 C32 -175.1(4)
C31 C32 C39 N3 3.6(6)
C33 C32 C39 N3 -178.8(5)
C31 C32 C39 O11 -173.8(4)
C33 C32 C39 O11 3.8(8)
C39 O11 C40 C41 -18.7(5)
C39 N3 C41 C43 98.2(5)
Ir2 N3 C41 C43 -66.2(6)
C39 N3 C41 C42 -138.4(4)
Ir2 N3 C41 C42 57.2(6)
C39 N3 C41 C40 -18.2(5)
Ir2 N3 C41 C40 177.5(4)
O11 C40 C41 N3 21.8(5)
O11 C40 C41 C43 -92.1(5)
O11 C40 C41 C42 140.4(4)
C46 N4 C44 O12 4.3(6)
Ir2 N4 C44 O12 -175.5(3)
C46 N4 C44 C36 -175.6(4)
Ir2 N4 C44 C36 4.6(6)
C45 O12 C44 N4 8.1(6)
C45 O12 C44 C36 -172.0(5)
C31 C36 C44 N4 -4.0(6)
C35 C36 C44 N4 178.1(5)
C31 C36 C44 O12 176.2(5)
C35 C36 C44 O12 -1.8(9)
C44 O12 C45 C46 -16.5(5)
C44 N4 C46 C48 -133.4(4)
Ir2 N4 C46 C48 46.4(6)
C44 N4 C46 C47 103.2(5)
Ir2 N4 C46 C47 -77.0(6)
C44 N4 C46 C45 -13.9(5)
Ir2 N4 C46 C45 165.9(4)
O12 C45 C46 N4 17.9(5)
O12 C45 C46 C48 135.6(4)
O12 C45 C46 C47 -96.8(5)
Ir3 O14 C49 O13 -2.1(4)
Ir3 O14 C49 C50 178.4(4)
Ir3 O13 C49 O14 2.6(5)
Ir3 O13 C49 C50 -177.8(3)
O14 C49 C50 C51 -42.2(7)
O13 C49 C50 C51 138.2(5)
Ir3 O16 C52 O15 -3.9(4)
Ir3 O16 C52 C53 175.7(5)
Ir3 O15 C52 O16 5.4(6)
Ir3 O15 C52 C53 -174.2(4)
O16 C52 C53 C54 -160.0(5)
O15 C52 C53 C54 19.6(7)
C60 C55 C56 C57 -1.7(7)
Ir3 C55 C56 C57 177.2(3)
C60 C55 C56 C63 178.6(4)
Ir3 C55 C56 C63 -2.4(5)
C55 C56 C57 C58 2.4(7)
C63 C56 C57 C58 -178.0(5)
C55 C56 C57 C61 -176.8(4)
C63 C56 C57 C61 2.8(8)
C56 C57 C58 C59 -0.9(7)
C61 C57 C58 C59 178.3(5)
C57 C58 C59 C60 -1.3(8)
C57 C58 C59 C62 179.0(5)
C58 C59 C60 C55 2.0(7)
C62 C59 C60 C55 -178.3(4)
C58 C59 C60 C68 -176.3(5)
C62 C59 C60 C68 3.4(8)
C56 C55 C60 C59 -0.5(7)
Ir3 C55 C60 C59 -179.5(3)
C56 C55 C60 C68 178.1(4)
Ir3 C55 C60 C68 -0.9(5)
C65 N5 C63 O17 2.3(6)
Ir3 N5 C63 O17 179.0(3)
C65 N5 C63 C56 -176.4(4)
Ir3 N5 C63 C56 0.3(6)
C64 O17 C63 N5 7.2(5)
C64 O17 C63 C56 -174.2(4)
C55 C56 C63 N5 1.2(6)
C57 C56 C63 N5 -178.4(5)
C55 C56 C63 O17 -177.3(4)
C57 C56 C63 O17 3.1(8)
C63 O17 C64 C65 -13.0(5)
C63 N5 C65 C66 -130.4(4)
Ir3 N5 C65 C66 54.0(6)
C63 N5 C65 C67 107.6(5)
Ir3 N5 C65 C67 -68.0(6)
C63 N5 C65 C64 -9.9(5)
Ir3 N5 C65 C64 174.5(4)
O17 C64 C65 N5 13.6(5)
O17 C64 C65 C66 132.1(4)
O17 C64 C65 C67 -100.5(4)
C70 N6 C68 O18 2.9(6)
Ir3 N6 C68 O18 -177.5(3)
C70 N6 C68 C60 -177.0(4)
Ir3 N6 C68 C60 2.5(6)
C69 O18 C68 N6 5.1(6)
C69 O18 C68 C60 -175.0(5)
C59 C60 C68 N6 177.2(5)
C55 C60 C68 N6 -1.2(6)
C59 C60 C68 O18 -2.7(8)
C55 C60 C68 O18 178.9(4)
C68 O18 C69 C70 -10.5(5)
C68 N6 C70 C72 -129.3(5)
Ir3 N6 C70 C72 51.3(7)
C68 N6 C70 C69 -9.0(5)
Ir3 N6 C70 C69 171.5(4)
C68 N6 C70 C71 106.6(5)
Ir3 N6 C70 C71 -72.8(6)
O18 C69 C70 N6 11.6(5)
O18 C69 C70 C72 130.8(5)
O18 C69 C70 C71 -102.8(5)
